data_4321125
loop_
_publ_author_name
'Carmen Anda'
'Antoni Llobet'
'Victoria Salvado'
'Joseph Reibenspies'
'Ramunas J. Motekaitis'
'Arthur E. Martell'

_publ_section_title
;
 A Systematic Evaluation of Molecular Recognition Phenomena. 1.
 Interaction between Phosphates and Nucleotides with Hexaazamacrocyclic
 Ligands Containing m-Xylylic Spacers
;
_journal_name_full 'Inorganic Chemistry'
_journal_page_first 2986
_journal_page_last 2999
_journal_paper_doi 10.1021/ic990818p
_journal_volume 39
_journal_year 2000
_chemical_formula_sum 'C28 H56 N6026 P3'
_chemical_formula_weight 1078.60
_space_group_IT_number 2
_symmetry_cell_setting triclinic
_symmetry_space_group_name_Hall '-P 1'
_symmetry_space_group_name_H-M 'P -1'
_atom_sites_solution_hydrogens geom
_atom_sites_solution_primary direct
_atom_sites_solution_secondary difmap
_audit_creation_method SHELXL
_cell_angle_alpha 73.72(4)
_cell_angle_beta 83.01(4)
_cell_angle_gamma 64.81(3)
_cell_formula_units_Z 1
_cell_length_a 8.892(3)
_cell_length_b 9.369(4)
_cell_length_c 16.337(8)
_cell_measurement_temperature 293(2)
_cell_volume 1182.2(9)
_computing_cell_refinement 'P3VAX (SIEMENS, 1990)'
_computing_data_collection 'P3VAX (SIEMENS, 1990)'
_computing_data_reduction 'XDISK (SIEMENS, 1990)'
_computing_molecular_graphics 'XP (SIEMENS, 1990)'
_computing_publication_material 'CIFTAB (Sheldrick, 1993)'
_computing_structure_refinement 'SHELXL-93 (Sheldrick, 1993)'
_computing_structure_solution 'SHELXS-86 (Sheldrick, 1990)'
_diffrn_ambient_temperature 293(2)
_diffrn_measurement_device_type 'Siemens R3M'
_diffrn_measurement_method \w
_diffrn_radiation_monochromator graphite
_diffrn_radiation_source 'normal-focus sealed tube'
_diffrn_radiation_type MoKa
_diffrn_radiation_wavelength 0.71073
_diffrn_reflns_av_R_equivalents 0.0398
_diffrn_reflns_av_sigmaI/netI 0.0386
_diffrn_reflns_limit_h_max 10
_diffrn_reflns_limit_h_min -10
_diffrn_reflns_limit_k_max 10
_diffrn_reflns_limit_k_min -11
_diffrn_reflns_limit_l_max O
_diffrn_reflns_limit_l_min -19
_diffrn_reflns_number 4330
_diffrn_reflns_theta_max 25.00
_diffrn_reflns_theta_min 2.48
_diffrn_standards_decay_% <1
_diffrn_standards_interval_count 97
_diffrn_standards_number 3
_exptl_absorpt_coefficient_mu 0.320
_exptl_absorpt_correction_type none
_exptl_crystal_colour colorless
_exptl_crystal_density_diffrn 1.515
_exptl_crystal_description plate
_exptl_crystal_F_000 564
_exptl_crystal_size_max 0.30
_exptl_crystal_size_mid 0.30
_exptl_crystal_size_min 0.10
_refine_diff_density_max 0.518
_refine_diff_density_min -0.363
_refine_diff_density_rms 0.067
_refine_ls_extinction_coef 0.0042(12)
_refine_ls_extinction_expression Fc^*^=3DkFc[1+0.001xFc^2^l^3^/sin(2q)]^-1/4^
_refine_ls_extinction_method SHELXL
_refine_ls_goodness_of_fit_all 1.030
_refine_ls_goodness_of_fit_obs 1.050
_refine_ls_hydrogen_treatment riding
_refine_ls_matrix_type full
_refine_ls_number_parameters 299
_refine_ls_number_reflns 4158
_refine_ls_number_restraints 0
_refine_ls_restrained_S_all 1.090
_refine_ls_restrained_S_obs 1.050
_refine_ls_R_factor_all 0.0645
_refine_ls_R_factor_obs 0.0477
_refine_ls_shift/esd_max -0.001
_refine_ls_shift/esd_mean 0.000
_refine_ls_structure_factor_coef Fsqd
_refine_ls_weighting_details 'w=1/[S^2^(Fo^2^)+( O.0565P)^2^+l.5800P]  where P=(Fo^2^+2Fc^2^)/3'
_refine_ls_weighting_scheme calc
_refine_ls_wR_factor_all 0.1354
_refine_ls_wR_factor_obs 01161
_reflns_number_observed 3335
_reflns_number_total 4169
_reflns_observed_criterion >2sigma(I)
_cod_data_source_file ic990818p.cif
_cod_data_source_block am82
_cod_depositor_comments
;
The following automatic conversions were performed:

'_refine_ls_weighting_scheme' value 'calc w=1/[S^2^(Fo^2^)+(
O.0565P)^2^+l.5800P] where P=(Fo^2^+2Fc^2^)/3' was changed to 'calc'.
New tag '_refine_ls_weighting_details' was created. The value of the
new tag was set to 'w=1/[S^2^(Fo^2^)+( O.0565P)^2^+l.5800P] where
P=(Fo^2^+2Fc^2^)/3'.

Automatic conversion script
Id: cif_fix_values 3143 2015-03-26 13:38:13Z robertas 
;
_cod_original_formula_sum C28H56N6026P3
_cod_database_code 4321125

loop_
_symmetry_equiv_pos_as_xyz
x,y,z
-x,-y,-z

loop_
_atom_site_aniso_label
_atom_site_aniso_U_11
_atom_site_aniso_U_22
_atom_site_aniso_U_33
_atom_site_aniso_U_23
_atom_site_aniso_U_13
_atom_site_aniso_U_12
P1 0.0240(4) 0.0282(4) 0.0265(4) -0.0078(3) 0.0009(3) -0.0095(3)
P2 0.0297(4) 0.0245(4) 0.0263(4) -0.0049(3) -0.0002(3) -0.0104(3)
P3 0.0267(4) 0.0277(4) 0.0225(4) -0.0094(3) 0.0035(3) -0.0135(3)
O1 0.0280(12) 0.0383(14) :0.0321(13) -0.0059(10) 0.0058(10) -0.0007(10)
O2 0.0293(12) 0.0309(12) 0.0412(13) -0.0140(10) -0.0036(10) -0.0105(10)
O3 0.044(2) 0.0379(15) 0.082(2) -0.0029(14) -0.0117(14) -0.0245(13)
O4 0.0370(14) 0.078(2) 0.0297(13) -0.0201(13) 0.0017(11) -0.0163(14)
O5 0.0416(14) 0.0295(12) 0.0401(14) -0.0086(10) -0.0103(11) -0.0136(11)
O6 0.0452(15) 0.0333(13) 0.0372(14) -0.0056(11) 0.0164(11) -0.0108(11)
O7 0.0427(15) 0.0292(13) 0.048(2) -0.0055(11) 0.0177(12) -0.0110(11)
O8 0.067(2) 0.0358(15) 0.063(2) -0.0060(13) -0.037(2) -0.0162(13)
O9 0.0258(12) 0.062(2) 0.0375(14) -0.0189(12) 0.0004(10) -0.0158(12)
O10 0.0285(12) 0.0416(14) 0.0420(14) -0.0227(11) -0.0014(10) -0.0127(10)
O11 0.070(2) 0.0278(13) 0.0313(13) -0.0082(10) 0.0160(12) -0.0241(12)
O12 0.055(2) 0.0269(12) 0.0257(12) -0.0067(9) -0.0003(11) -0.0166(11)
O13 0.063(2) 0.050(2) 0.042(2) 0.0016(13) 0.0035(14) 0.0017(14)
N1 0.0270(13) 0.0284(14) 0.0240(13) -0.0119(11) 0.0019(11) -0.0114(11)
N2 0.0318(14) 0.0278(14) 0.0231(13) -0.0075(11) 0.0024(11) -0.0144(12)
N3 0.0236(13) 0.0257(13) 0.0219(13) -0.0041(10) -0.0004(10) -0.0080(11)
C1 0.033(2) 0.027(2) 0.027(2) -0.0063(13) 0.0068(14) -0.0130(14)
C2 0.029(2) 0.027(2) 0.025(2) -0.0067(13) 0.0011(13) -0.0105(13)
C3 0.042(2) 0.033(2) 0.025(2) -0.0072(14) 0.0054(15) -0.015(2)
C4 0.030(2) 0.033(2) 0.028(2) -0.0095(14) 0.0050(13) -0.0128(14)
C5 0.030(2) 0.027(2) 0.025(2) -0.0053(13) -0.0010(13) -0.0104(13)
C6 0.036(2) 0.033(2) 0.022(2) -0.0050(13) 0.0008(14) -0.0117(15)
C7 0.031(2) 0.029(2) 0.027(2) -0.0068(13) 0.0034(14) -0.0091(14)
C8 0.029(2) 0.034(2) 0.032(2) -0.0015(14) 0.0063(14) -0.0104(15)
C9 0.030(2) 0.028(2) 0.0179(15) -0.0001(12) 0.0024(12) -0.0106(13)
C10 0.041(2) 0.028(2) 0.032(2) -0.0108(14) 0.0005(15) -0.008(2)
C11 0.045(2) 0.035(2) 0.044(2) -0.013(2) -0.010(2) -0.017(2)
C12 0.027(2) 0.035(2) 0.031(2) -0.0084(14) -0.0027(14) -0.0098(14)
C13 0.028(2) 0.026(2) 0.0180(14) -0.0046(12) 0.0051(12) -0.0114(13)
C14 0.032(2) 0.031(2) 0.0195(15) -0.0046(13) 0.0028(13) -0.0166(14)

loop_
_atom_site_label
_atom_site_type_symbol
_atom_site_fract_x
_atom_site_fract_y
_atom_site_fract_z
_atom_site_U_iso_or_equiv
_atom_site_thermal_displace_type
_atom_site_occupancy
_atom_site_calc_flag
_atom_site_refinement_flags
_atom_site_disorder_group
P1 P 0.54475(10) -0.76479(10) 0.69704(5) 0.0266(2) Uani 1 d . .
P2 P 0.87051(10) -0.73765(10) 0.43972(5) 0.0275(2) Uani 1 d . .
P3 P 0.92817(10) 0.59736(10) 0.10985(5) 0.0245(2) Uani 1 d . .
O1 O 0.3846(3) -0.6394(3) 0.71961(15) 0.0387(6) Uani 1 d . .
O2 O 0.7017(3) -0.7718(3) 0.72677(15) 0.0330(5) Uani 1 d . .
O3 O 0.5373(3) -0.9348(3) 0.7321(2) 0.0538(8) Uani 1 d . .
O4 O 0.5420(3) -0.7264(4) 0.5974(2) 0.0495(7) Uani 1 d . .
O5 O 0.8990(3) -0.6058(3) 0.46052(15) 0.0366(6) Uani 1 d . .
O6 O 1.0390(3) -0.8556(3) 0.4058(2) 0.0428(6) Uani 1 d . .
O7 O 0.8128(3) -0.8440(3) 0.5113(2) 0.0439(6) Uani 1 d . .
O8 O 0.7486(4) -0.6652(3) 0.3634(2) 0.0551(8) Uani 1 d . .
O9 O 0.7365(3) 0.6615(3) 0.1262(2) 0.0412(6) Uani 1 d . .
O10 O 1.0062(3) 0.6335(3) 0.1737(2) 0.0352(6) Uani 1 d . .
O11 O 0.9423(3) 0.7036(3) 0.01848(15) 0.0431(6) Uani 1 d . .
O12 O 1.0018(3) 0.4205(3) 0.10871(14) 0.0358(6) Uani 1 d . .
O13 O 0.8245(4) -1.1823(4) 0.7591(2) 0.0634(9) Uani 1 d . .
H13A H 0.8933(4) -1.1451(4) 0.7653(2) 0.095 Uiso 1 d R .
H13B H 0.8209(4) -1.2540(4) 0.8038(2) 0.095 Uiso 1 d R .
N1 N 0.6704(3) -0.5208(3) 0.7893(2) 0.0255(6) Uani 1 d . .
H1C H 0.7700(3) -0.5288(3) 0.8018(2) 0.031 Uiso 1 calc R .
H1D H 0.6893(3) -0.6082(3) 0.7702(2) 0.031 Uiso 1 calc R .
N2 N 0.7778(3) -0.2924(3) 0.4933(2) 0.0268(6) Uani 1 d . .
H2A H 0.8816(3) -0.3325(3) 0.5134(2) 0.032 Uiso 1 calc R .
H2D H 0.7689(3) -0.3699(3) 0.4744(2) 0.032 Uiso 1 calc R .
N3 N 0.9759(3) -0.0901(3) 0.2084(2) 0.0249(6) Uani 1 d . .
H3A H 0.9718(3) -0.1758(3) 0.1957(2) 0.030 Uiso 1 calc R .
H3D H 1.0780(3) -0.1232(3) 0.2291(2) 0.030 Uiso 1 calc R .
C1 C 0.5730(4) -0.5329(4) 0.8711(2) 0.0294(7) Uani 1 d . .
H1A H 0.4929(4) -0.5747(4) 0.8657(2) 0.035 Uiso 1 calc R .
H1B H 0.6484(4) -0.6105(4) 0.9169(2) 0.035 Uiso 1 calc R .
C2 C 0.5987(4) -0.3735(4) 0.7178(2) 0.0274(7) Uani 1 d . .
H2B H 0.5926(4) -0.2781(4) 0.7329(2) 0.033 Uiso 1 calc R .
H2C H 0.4874(4) -0.3558(4) 0.7051(2) 0.033 Uiso 1 calc R .
C3 C 0.7115(4) -0.4022(4) 0.6410(2) 0.0340(8) Uani 1 d . .
H3B H 0.8238(4) -0.4277(4) 0.6563(2) 0.041 Uiso 1 calc R .
H3C H 0.7130(4) -0.4957(4) 0.6258(2) 0.041 Uiso 1 calc R .
C4 C 0.6571(4) -0.2568(4) 0.5648(2) 0.0303(7) Uani 1 d . .
H4A H 0.5470(4) -0.2337(4) 0.5471(2) 0.036 Uiso 1 calc R .
H4B H 0.6522(4) -0.1618(4) 0.5797(2) 0.036 Uiso 1 calc R .
C5 C 0.7526(4) -0.1471(4) 0.4202(2) 0.0281(7) Uani 1 d . .
H5A H 0.7609(4) -0.0623(4) 0.4400(2) 0.034 Uiso 1 calc R .
H5B H 0.6422(4) -0.1048(4) 0.3969(2) 0.034 Uiso 1 calc R .
C6 C 0.8812(4) -0.1916(4) 0.3513(2) 0.0314(7) Uani 1 d . .
H6A H 0.9916(4) -0.2317(4) 0.3741(2) 0.038 Uiso 1 calc R .
H6B H 0.8743(4) -0.2777(4) 0.3320(2) 0.038 Uiso 1 calc R .
C7 C 0.8521(4) -0.0447(4) 0.2773(2) 0.0306(7) Uani 1 d . .
H7A H 0.7405(4) -0.0027(4) 0.2555(2) 0.037 Uiso 1 calc R .
H7B H 0.8622(4) 0.0402(4) 0.2962(2) 0.037 Uiso 1 calc R .
C8 C 0.9545(4) 0.0423(4) 0.1266(2) 0.0348(8) Uani 1 d . .
H8A H 0.9990(4) 0.1160(4) 0.1341(2) 0.042 Uiso 1 calc R .
H8B H 1.0170(4) -0.0068(4) 0.0813(2) 0.042 Uiso 1 calc R .
C9 C 0.7746(4) 0.1374(4) 0.1012(2) 0.0271(7) Uani 1 d . .
C10 C 0.6910(4) 0.0773(4) 0.0630(2) 0.0351(8) Uani 1 d . .
H10A H 0.7484(4) -0.0218(4) 0.0489(2) 0.042 Uiso 1 calc R .
C11 C 0.5236(5) 0.1634(4) 0.0459(2) 0.0397(8) Uani 1 d . .
H11A H 0.4690(5) 0.1223(4) 0.0199(2) 0.048 Uiso 1 calc R .
C12 C 0.4358(4) 0.3109(4) 0.0671(2) 0.0320(1) Uani 1 d . .
H12A H 0.3227(4) 0.3681(4) 0.0557(2) 0.038 Uiso 1 calc R .
C13 C 0.5176(4) 0.3728(4) 0.1054(2) 0.0244(6) Uani 1 d . .
C14 C 0.6864(4) 0.2869(4) 0.1215(2) 0.0268(7) Uani 1 d . .
H14A H 0.7417(4) 0.3294(4) 0.1461(2) 0.032 Uiso 1 calc R .

loop_
_atom_type_symbol
_atom_type_description
_atom_type_scat_dispersion_real
_atom_type_scat_dispersion_imag
_atom_type_scat_source
C C 0.0033 0.0016 'International Tables Vol C Tables 4.2.6.8 and 6.l.l.4'
H H 0.0000 0.0000 'International Tables Vol C Tables 4.2.6.8 and 6.l.l.4'
N N 0.0061 0.0033 'International Tables Vol C Tables 4.2.6.8 and 6.l.l.4'
O O 0.0106 0.0060 'International Tables Vol C Tables 4.2.6.8 and 6.l.l.4'
P P 0.1023 0.0942 'International Tables Vol C Tables 4.2.6.8 and 6.l.l.4'
